data_8102391
loop_
_publ_author_name
'Min Zhang'
'Xian-You Yuan'
'Xing-Ming Liu'

_publ_contact_author
;
    'Zhang, Min'
;
_publ_section_title
;
 Crystal structure of methoxytriphenylmethane, C20H18O
;
_journal_issue 1
_journal_name_full 'Zeitschrift f\"ur Kristallographie - New Crystal Structures'
_journal_page_first 87
_journal_volume 224
_journal_year 2009
_chemical_formula_sum 'C40 H36 O2'
_chemical_formula_weight 548.69
_space_group_IT_number 2
_symmetry_cell_setting triclinic
_symmetry_space_group_name_Hall '-P 1'
_symmetry_space_group_name_H-M 'P -1'
_atom_sites_solution_hydrogens geom
_atom_sites_solution_primary direct
_atom_sites_solution_secondary difmap
_audit_creation_method SHELXL-97
_cell_angle_alpha 71.524(2)
_cell_angle_beta 87.360(2)
_cell_angle_gamma 76.712(2)
_cell_formula_units_Z 2
_cell_length_a 8.9588(12)
_cell_length_b 12.3065(16)
_cell_length_c 15.0594(19)
_cell_measurement_reflns_used 6231
_cell_measurement_temperature 298(2)
_cell_measurement_theta_max 26.97
_cell_measurement_theta_min 2.34
_cell_volume 1531.9(3)
_computing_cell_refinement 'Bruker SMART'
_computing_data_collection 'Bruker SMART'
_computing_data_reduction 'Bruker SAINT'
_computing_molecular_graphics 'Bruker SHELXTL'
_computing_publication_material 'Bruker SHELXTL'
_computing_structure_refinement 'SHELXL-97 (Sheldrick, 1997)'
_computing_structure_solution 'SHELXS-97 (Sheldrick, 1990)'
_diffrn_ambient_temperature 298(2)
_diffrn_measured_fraction_theta_full 0.980
_diffrn_measured_fraction_theta_max 0.980
_diffrn_measurement_device_type 'CCD area detector'
_diffrn_measurement_method 'phi and omega scans'
_diffrn_radiation_monochromator graphite
_diffrn_radiation_source 'fine-focus sealed tube'
_diffrn_radiation_type MoK\a
_diffrn_radiation_wavelength 0.71073
_diffrn_reflns_av_R_equivalents 0.0200
_diffrn_reflns_av_sigmaI/netI 0.0264
_diffrn_reflns_limit_h_max 11
_diffrn_reflns_limit_h_min -11
_diffrn_reflns_limit_k_max 15
_diffrn_reflns_limit_k_min -15
_diffrn_reflns_limit_l_max 19
_diffrn_reflns_limit_l_min -19
_diffrn_reflns_number 12972
_diffrn_reflns_theta_full 27.09
_diffrn_reflns_theta_max 27.09
_diffrn_reflns_theta_min 1.43
_diffrn_standards_decay_% 0
_diffrn_standards_interval_count 0
_diffrn_standards_interval_time 0
_diffrn_standards_number 0
_exptl_absorpt_coefficient_mu 0.071
_exptl_absorpt_correction_T_max 0.9817
_exptl_absorpt_correction_T_min 0.9665
_exptl_absorpt_correction_type multi-scan
_exptl_absorpt_process_details 'SADABS (Sheldrick, 1996)'
_exptl_crystal_colour colorless
_exptl_crystal_density_diffrn 1.189
_exptl_crystal_density_method 'not measured'
_exptl_crystal_description block
_exptl_crystal_F_000 584
_exptl_crystal_size_max 0.48
_exptl_crystal_size_mid 0.42
_exptl_crystal_size_min 0.26
_refine_diff_density_max 0.174
_refine_diff_density_min -0.253
_refine_diff_density_rms 0.045
_refine_ls_extinction_method none
_refine_ls_goodness_of_fit_ref 1.031
_refine_ls_hydrogen_treatment constr
_refine_ls_matrix_type full
_refine_ls_number_parameters 381
_refine_ls_number_reflns 6616
_refine_ls_number_restraints 0
_refine_ls_restrained_S_all 1.031
_refine_ls_R_factor_all 0.0630
_refine_ls_R_factor_gt 0.0453
_refine_ls_shift/su_max 0.000
_refine_ls_shift/su_mean 0.000
_refine_ls_structure_factor_coef Fsqd
_refine_ls_weighting_details 'calc w=1/[\s^2^(Fo^2^)+(0.0697P)^2^+0.2217P] where P=(Fo^2^+2Fc^2^)/3'
_refine_ls_weighting_scheme calc
_refine_ls_wR_factor_gt 0.1242
_refine_ls_wR_factor_ref 0.1401
_reflns_number_gt 4867
_reflns_number_total 6616
_reflns_threshold_expression >2sigma(I)
_cod_data_source_file 1267-2486.cff
_cod_data_source_block l807173m
_cod_depositor_comments
;
The following automatic conversions were performed:
'_symmetry_cell_setting' value 'Triclinic' changed to 'triclinic'
according to '/home/saulius/struct/CIF-dictionaries/cif_core.dic'
dictionary named 'cif_core.dic' version 2.4.1 from 2010-06-29.

Automatic conversion script
Id: cif_fix_enum 1555 2011-01-17 13:19:09Z saulius 
;
_cod_original_sg_symbol_H-M P-1
_cod_database_code 8102391

loop_
_symmetry_equiv_pos_as_xyz
'x, y, z'
'-x, -y, -z'

loop_
_atom_site_label
_atom_site_type_symbol
_atom_site_fract_x
_atom_site_fract_y
_atom_site_fract_z
_atom_site_U_iso_or_equiv
_atom_site_adp_type
_atom_site_occupancy
_atom_site_symmetry_multiplicity
_atom_site_calc_flag
_atom_site_refinement_flags
_atom_site_disorder_assembly
_atom_site_disorder_group
O2 O 0.33890(12) 0.14100(9) 0.04616(7) 0.0592(3) Uani 1 1 d . . .
C34 C 0.57334(15) 0.21460(11) 0.02841(9) 0.0456(3) Uani 1 1 d . . .
C22 C 0.34554(14) 0.31178(11) -0.08003(9) 0.0440(3) Uani 1 1 d . . .
C28 C 0.32521(15) 0.31843(12) 0.08695(9) 0.0471(3) Uani 1 1 d . . .
C21 C 0.39713(15) 0.24591(11) 0.02270(9) 0.0451(3) Uani 1 1 d . . .
C23 C 0.35792(18) 0.42669(13) -0.12213(10) 0.0561(4) Uani 1 1 d . . .
H23 H 0.3943 0.4656 -0.0869 0.067 Uiso 1 1 calc R . .
C35 C 0.65585(17) 0.29968(14) 0.01941(12) 0.0597(4) Uani 1 1 d . . .
H35 H 0.6039 0.3773 0.0099 0.072 Uiso 1 1 calc R . .
C33 C 0.40275(19) 0.32195(16) 0.16255(11) 0.0655(4) Uani 1 1 d . . .
H33 H 0.5057 0.2837 0.1737 0.079 Uiso 1 1 calc R . .
C39 C 0.65510(19) 0.10118(14) 0.03890(12) 0.0625(4) Uani 1 1 d . . .
H39 H 0.6029 0.0429 0.0422 0.075 Uiso 1 1 calc R . .
C24 C 0.31733(19) 0.48492(15) -0.21535(11) 0.0652(4) Uani 1 1 d . . .
H24 H 0.3285 0.5617 -0.2425 0.078 Uiso 1 1 calc R . .
C29 C 0.17174(17) 0.37462(16) 0.07416(11) 0.0649(4) Uani 1 1 d . . .
H29 H 0.1162 0.3726 0.0243 0.078 Uiso 1 1 calc R . .
C31 C 0.1786(2) 0.43876(17) 0.20744(13) 0.0748(5) Uani 1 1 d . . .
H31 H 0.1306 0.4804 0.2467 0.090 Uiso 1 1 calc R . .
C27 C 0.2892(2) 0.25793(15) -0.13447(11) 0.0660(4) Uani 1 1 d . . .
H27 H 0.2796 0.1806 -0.1083 0.079 Uiso 1 1 calc R . .
C25 C 0.26092(19) 0.43044(17) -0.26785(11) 0.0683(4) Uani 1 1 d . . .
H25 H 0.2324 0.4699 -0.3305 0.082 Uiso 1 1 calc R . .
C30 C 0.0991(2) 0.43379(18) 0.13392(13) 0.0786(5) Uani 1 1 d . . .
H30 H -0.0045 0.4705 0.1241 0.094 Uiso 1 1 calc R . .
C38 C 0.8136(2) 0.07333(17) 0.04456(14) 0.0772(5) Uani 1 1 d . . .
H38 H 0.8667 -0.0037 0.0528 0.093 Uiso 1 1 calc R . .
C36 C 0.81413(19) 0.27087(17) 0.02440(13) 0.0707(5) Uani 1 1 d . . .
H36 H 0.8675 0.3293 0.0183 0.085 Uiso 1 1 calc R . .
C37 C 0.89327(19) 0.15768(19) 0.03825(13) 0.0742(5) Uani 1 1 d . . .
H37 H 0.9999 0.1382 0.0433 0.089 Uiso 1 1 calc R . .
C26 C 0.2469(2) 0.31753(19) -0.22751(12) 0.0775(5) Uani 1 1 d . . .
H26 H 0.2083 0.2800 -0.2630 0.093 Uiso 1 1 calc R . .
C32 C 0.3295(2) 0.38163(19) 0.22229(13) 0.0796(5) Uani 1 1 d . . .
H32 H 0.3838 0.3828 0.2730 0.096 Uiso 1 1 calc R . .
C40 C 0.3412(3) 0.07431(17) 0.14237(13) 0.0820(6) Uani 1 1 d . . .
H40A H 0.4394 0.0650 0.1704 0.123 Uiso 1 1 calc R . .
H40B H 0.3236 -0.0017 0.1482 0.123 Uiso 1 1 calc R . .
H40C H 0.2623 0.1145 0.1736 0.123 Uiso 1 1 calc R . .
O1 O 0.40406(12) 0.95230(9) 0.41734(8) 0.0584(3) Uani 1 1 d . . .
C14 C 0.27783(16) 0.82220(12) 0.37240(9) 0.0466(3) Uani 1 1 d . . .
C1 C 0.36266(15) 0.84022(11) 0.45141(9) 0.0460(3) Uani 1 1 d . . .
C8 C 0.51631(15) 0.74959(12) 0.47867(9) 0.0475(3) Uani 1 1 d . . .
C15 C 0.35750(18) 0.76473(13) 0.31280(10) 0.0544(3) Uani 1 1 d . . .
H15 H 0.4625 0.7336 0.3228 0.065 Uiso 1 1 calc R . .
C2 C 0.27119(15) 0.83215(12) 0.54128(9) 0.0489(3) Uani 1 1 d . . .
C19 C 0.12194(17) 0.87022(14) 0.35332(10) 0.0575(4) Uani 1 1 d . . .
H19 H 0.0656 0.9108 0.3911 0.069 Uiso 1 1 calc R . .
C9 C 0.51920(18) 0.63413(13) 0.53120(11) 0.0594(4) Uani 1 1 d . . .
H9 H 0.4274 0.6117 0.5498 0.071 Uiso 1 1 calc R . .
C7 C 0.15947(17) 0.76754(14) 0.56677(11) 0.0587(4) Uani 1 1 d . . .
H7 H 0.1342 0.7295 0.5272 0.070 Uiso 1 1 calc R . .
C13 C 0.65500(18) 0.77919(15) 0.45155(12) 0.0637(4) Uani 1 1 d . . .
H13 H 0.6564 0.8559 0.4157 0.076 Uiso 1 1 calc R . .
C3 C 0.31005(19) 0.88508(15) 0.60334(11) 0.0633(4) Uani 1 1 d . . .
H3 H 0.3864 0.9274 0.5883 0.076 Uiso 1 1 calc R . .
C16 C 0.2840(2) 0.75279(15) 0.23896(11) 0.0662(4) Uani 1 1 d . . .
H16 H 0.3397 0.7134 0.2003 0.079 Uiso 1 1 calc R . .
C18 C 0.0497(2) 0.85841(17) 0.27893(12) 0.0704(5) Uani 1 1 d . . .
H18 H -0.0546 0.8914 0.2670 0.085 Uiso 1 1 calc R . .
C17 C 0.1300(2) 0.79856(16) 0.22237(12) 0.0716(5) Uani 1 1 d . . .
H17 H 0.0803 0.7893 0.1733 0.086 Uiso 1 1 calc R . .
C20 C 0.2811(2) 1.05406(14) 0.39100(13) 0.0676(4) Uani 1 1 d . . .
H20A H 0.2279 1.0557 0.3365 0.101 Uiso 1 1 calc R . .
H20B H 0.3213 1.1233 0.3772 0.101 Uiso 1 1 calc R . .
H20C H 0.2113 1.0517 0.4416 0.101 Uiso 1 1 calc R . .
C11 C 0.7928(2) 0.58314(19) 0.52994(13) 0.0770(5) Uani 1 1 d . . .
H11 H 0.8852 0.5280 0.5478 0.092 Uiso 1 1 calc R . .
C12 C 0.79175(19) 0.6961(2) 0.47710(15) 0.0788(5) Uani 1 1 d . . .
H12 H 0.8840 0.7175 0.4580 0.095 Uiso 1 1 calc R . .
C10 C 0.6563(2) 0.55182(16) 0.55639(12) 0.0730(5) Uani 1 1 d . . .
H10 H 0.6560 0.4746 0.5915 0.088 Uiso 1 1 calc R . .
C4 C 0.2360(2) 0.87516(19) 0.68719(13) 0.0815(6) Uani 1 1 d . . .
H4 H 0.2628 0.9108 0.7282 0.098 Uiso 1 1 calc R . .
C5 C 0.1226(2) 0.81287(19) 0.71033(12) 0.0854(6) Uani 1 1 d . . .
H5 H 0.0719 0.8075 0.7663 0.102 Uiso 1 1 calc R . .
C6 C 0.0849(2) 0.75890(18) 0.65069(13) 0.0773(5) Uani 1 1 d . . .
H6 H 0.0089 0.7162 0.6665 0.093 Uiso 1 1 calc R . .

loop_
_atom_site_aniso_label
_atom_site_aniso_U_11
_atom_site_aniso_U_22
_atom_site_aniso_U_33
_atom_site_aniso_U_23
_atom_site_aniso_U_13
_atom_site_aniso_U_12
O2 0.0731(7) 0.0510(6) 0.0565(6) -0.0089(5) -0.0024(5) -0.0307(5)
C34 0.0481(7) 0.0455(7) 0.0432(7) -0.0155(6) -0.0034(5) -0.0077(6)
C22 0.0401(6) 0.0469(7) 0.0471(7) -0.0168(6) 0.0006(5) -0.0108(5)
C28 0.0450(7) 0.0508(7) 0.0455(7) -0.0129(6) 0.0026(5) -0.0144(6)
C21 0.0480(7) 0.0416(7) 0.0475(7) -0.0124(6) -0.0019(6) -0.0157(6)
C23 0.0638(9) 0.0491(8) 0.0554(8) -0.0139(7) -0.0062(7) -0.0149(7)
C35 0.0472(8) 0.0553(9) 0.0792(10) -0.0252(8) -0.0046(7) -0.0100(7)
C33 0.0531(9) 0.0870(12) 0.0620(9) -0.0362(9) -0.0055(7) -0.0073(8)
C39 0.0648(10) 0.0517(9) 0.0710(10) -0.0235(7) 0.0010(8) -0.0071(7)
C24 0.0664(10) 0.0588(9) 0.0590(9) -0.0044(7) -0.0028(7) -0.0116(8)
C29 0.0458(8) 0.0911(12) 0.0556(9) -0.0224(8) 0.0029(6) -0.0123(8)
C31 0.0756(12) 0.0842(12) 0.0666(11) -0.0326(9) 0.0219(9) -0.0136(10)
C27 0.0837(11) 0.0646(10) 0.0587(9) -0.0206(8) -0.0078(8) -0.0305(9)
C25 0.0622(10) 0.0872(12) 0.0478(8) -0.0130(8) -0.0037(7) -0.0126(9)
C30 0.0528(9) 0.0992(14) 0.0680(11) -0.0202(10) 0.0139(8) 0.0023(9)
C38 0.0672(11) 0.0701(11) 0.0863(13) -0.0310(10) -0.0012(9) 0.0096(9)
C36 0.0497(9) 0.0865(12) 0.0843(12) -0.0350(10) -0.0004(8) -0.0202(8)
C37 0.0466(8) 0.1030(14) 0.0700(11) -0.0365(10) -0.0033(7) 0.0032(9)
C26 0.0904(13) 0.0974(14) 0.0575(9) -0.0322(10) -0.0105(9) -0.0325(11)
C32 0.0732(12) 0.1118(15) 0.0706(11) -0.0530(11) 0.0038(9) -0.0198(11)
C40 0.1073(15) 0.0688(11) 0.0653(11) 0.0003(9) 0.0047(10) -0.0417(11)
O1 0.0577(6) 0.0462(5) 0.0729(7) -0.0171(5) 0.0022(5) -0.0171(5)
C14 0.0510(7) 0.0449(7) 0.0431(7) -0.0106(6) 0.0012(6) -0.0141(6)
C1 0.0457(7) 0.0440(7) 0.0510(7) -0.0165(6) 0.0018(6) -0.0134(6)
C8 0.0456(7) 0.0541(8) 0.0486(7) -0.0238(6) -0.0008(6) -0.0114(6)
C15 0.0581(8) 0.0562(8) 0.0486(7) -0.0165(6) 0.0041(6) -0.0132(7)
C2 0.0452(7) 0.0503(8) 0.0476(7) -0.0153(6) -0.0021(6) -0.0033(6)
C19 0.0540(8) 0.0643(9) 0.0535(8) -0.0199(7) -0.0042(6) -0.0089(7)
C9 0.0569(9) 0.0546(9) 0.0626(9) -0.0158(7) 0.0008(7) -0.0082(7)
C7 0.0530(8) 0.0649(9) 0.0528(8) -0.0116(7) 0.0020(6) -0.0126(7)
C13 0.0509(8) 0.0691(10) 0.0778(11) -0.0286(8) 0.0022(7) -0.0191(7)
C3 0.0619(9) 0.0670(10) 0.0617(9) -0.0298(8) -0.0088(7) -0.0006(7)
C16 0.0838(12) 0.0695(10) 0.0495(8) -0.0250(8) 0.0052(8) -0.0174(9)
C18 0.0601(10) 0.0863(12) 0.0633(10) -0.0217(9) -0.0127(8) -0.0131(9)
C17 0.0845(12) 0.0823(12) 0.0521(9) -0.0223(8) -0.0113(8) -0.0230(10)
C20 0.0783(11) 0.0477(8) 0.0722(10) -0.0138(7) -0.0031(8) -0.0113(8)
C11 0.0583(10) 0.0947(14) 0.0752(11) -0.0408(11) -0.0146(9) 0.0113(9)
C12 0.0456(9) 0.1041(16) 0.0969(14) -0.0475(12) 0.0008(9) -0.0140(9)
C10 0.0822(13) 0.0624(10) 0.0644(10) -0.0197(8) -0.0067(9) 0.0048(9)
C4 0.0861(13) 0.0900(14) 0.0593(10) -0.0372(10) -0.0139(9) 0.0202(11)
C5 0.0799(13) 0.0982(15) 0.0491(9) -0.0128(9) 0.0067(9) 0.0207(11)
C6 0.0601(10) 0.0850(13) 0.0631(10) -0.0009(9) 0.0114(8) -0.0037(9)

loop_
_atom_type_symbol
_atom_type_description
_atom_type_scat_dispersion_real
_atom_type_scat_dispersion_imag
_atom_type_scat_source
C C 0.0033 0.0016 'International Tables Vol C Tables 4.2.6.8 and 6.1.1.4'
H H 0.0000 0.0000 'International Tables Vol C Tables 4.2.6.8 and 6.1.1.4'
O O 0.0106 0.0060 'International Tables Vol C Tables 4.2.6.8 and 6.1.1.4'

loop_
_geom_angle_atom_site_label_1
_geom_angle_atom_site_label_2
_geom_angle_atom_site_label_3
_geom_angle
_geom_angle_site_symmetry_1
_geom_angle_site_symmetry_3
_geom_angle_publ_flag
C40 O2 C21 117.24(12) . . ?
C39 C34 C35 117.67(14) . . ?
C39 C34 C21 120.99(13) . . ?
C35 C34 C21 121.28(12) . . ?
C27 C22 C23 117.42(13) . . ?
C27 C22 C21 121.52(12) . . ?
C23 C22 C21 121.04(11) . . ?
C33 C28 C29 117.51(14) . . ?
C33 C28 C21 123.16(13) . . ?
C29 C28 C21 119.07(12) . . ?
O2 C21 C34 110.48(11) . . ?
O2 C21 C22 104.64(10) . . ?
C34 C21 C22 108.35(10) . . ?
O2 C21 C28 108.96(10) . . ?
C34 C21 C28 112.96(10) . . ?
C22 C21 C28 111.14(11) . . ?
C24 C23 C22 121.36(14) . . ?
C24 C23 H23 119.3 . . ?
C22 C23 H23 119.3 . . ?
C36 C35 C34 120.92(15) . . ?
C36 C35 H35 119.5 . . ?
C34 C35 H35 119.5 . . ?
C28 C33 C32 120.97(16) . . ?
C28 C33 H33 119.5 . . ?
C32 C33 H33 119.5 . . ?
C38 C39 C34 120.76(16) . . ?
C38 C39 H39 119.6 . . ?
C34 C39 H39 119.6 . . ?
C25 C24 C23 120.34(15) . . ?
C25 C24 H24 119.8 . . ?
C23 C24 H24 119.8 . . ?
C30 C29 C28 121.37(16) . . ?
C30 C29 H29 119.3 . . ?
C28 C29 H29 119.3 . . ?
C32 C31 C30 119.01(16) . . ?
C32 C31 H31 120.5 . . ?
C30 C31 H31 120.5 . . ?
C22 C27 C26 120.81(16) . . ?
C22 C27 H27 119.6 . . ?
C26 C27 H27 119.6 . . ?
C26 C25 C24 119.19(15) . . ?
C26 C25 H25 120.4 . . ?
C24 C25 H25 120.4 . . ?
C31 C30 C29 120.39(16) . . ?
C31 C30 H30 119.8 . . ?
C29 C30 H30 119.8 . . ?
C37 C38 C39 120.80(17) . . ?
C37 C38 H38 119.6 . . ?
C39 C38 H38 119.6 . . ?
C37 C36 C35 120.75(17) . . ?
C37 C36 H36 119.6 . . ?
C35 C36 H36 119.6 . . ?
C36 C37 C38 119.02(16) . . ?
C36 C37 H37 120.5 . . ?
C38 C37 H37 120.5 . . ?
C25 C26 C27 120.87(16) . . ?
C25 C26 H26 119.6 . . ?
C27 C26 H26 119.6 . . ?
C31 C32 C33 120.72(16) . . ?
C31 C32 H32 119.6 . . ?
C33 C32 H32 119.6 . . ?
O2 C40 H40A 109.5 . . ?
O2 C40 H40B 109.5 . . ?
H40A C40 H40B 109.5 . . ?
O2 C40 H40C 109.5 . . ?
H40A C40 H40C 109.5 . . ?
H40B C40 H40C 109.5 . . ?
C20 O1 C1 116.72(11) . . ?
C15 C14 C19 117.42(13) . . ?
C15 C14 C1 120.71(13) . . ?
C19 C14 C1 121.68(12) . . ?
O1 C1 C2 109.90(11) . . ?
O1 C1 C8 104.71(10) . . ?
C2 C1 C8 107.33(11) . . ?
O1 C1 C14 109.05(11) . . ?
C2 C1 C14 114.10(11) . . ?
C8 C1 C14 111.32(10) . . ?
C13 C8 C9 117.78(14) . . ?
C13 C8 C1 121.89(13) . . ?
C9 C8 C1 120.33(12) . . ?
C16 C15 C14 121.33(15) . . ?
C16 C15 H15 119.3 . . ?
C14 C15 H15 119.3 . . ?
C7 C2 C3 118.29(14) . . ?
C7 C2 C1 123.06(13) . . ?
C3 C2 C1 118.47(13) . . ?
C18 C19 C14 120.79(15) . . ?
C18 C19 H19 119.6 . . ?
C14 C19 H19 119.6 . . ?
C10 C9 C8 120.99(16) . . ?
C10 C9 H9 119.5 . . ?
C8 C9 H9 119.5 . . ?
C2 C7 C6 120.80(16) . . ?
C2 C7 H7 119.6 . . ?
C6 C7 H7 119.6 . . ?
C8 C13 C12 120.80(17) . . ?
C8 C13 H13 119.6 . . ?
C12 C13 H13 119.6 . . ?
C4 C3 C2 120.48(18) . . ?
C4 C3 H3 119.8 . . ?
C2 C3 H3 119.8 . . ?
C17 C16 C15 120.43(15) . . ?
C17 C16 H16 119.8 . . ?
C15 C16 H16 119.8 . . ?
C17 C18 C19 120.75(16) . . ?
C17 C18 H18 119.6 . . ?
C19 C18 H18 119.6 . . ?
C16 C17 C18 119.24(15) . . ?
C16 C17 H17 120.4 . . ?
C18 C17 H17 120.4 . . ?
O1 C20 H20A 109.5 . . ?
O1 C20 H20B 109.5 . . ?
H20A C20 H20B 109.5 . . ?
O1 C20 H20C 109.5 . . ?
H20A C20 H20C 109.5 . . ?
H20B C20 H20C 109.5 . . ?
C12 C11 C10 119.29(17) . . ?
C12 C11 H11 120.4 . . ?
C10 C11 H11 120.4 . . ?
C11 C12 C13 120.73(17) . . ?
C11 C12 H12 119.6 . . ?
C13 C12 H12 119.6 . . ?
C11 C10 C9 120.42(18) . . ?
C11 C10 H10 119.8 . . ?
C9 C10 H10 119.8 . . ?
C5 C4 C3 120.38(18) . . ?
C5 C4 H4 119.8 . . ?
C3 C4 H4 119.8 . . ?
C6 C5 C4 119.78(17) . . ?
C6 C5 H5 120.1 . . ?
C4 C5 H5 120.1 . . ?
C5 C6 C7 120.24(19) . . ?
C5 C6 H6 119.9 . . ?
C7 C6 H6 119.9 . . ?

loop_
_geom_bond_atom_site_label_1
_geom_bond_atom_site_label_2
_geom_bond_distance
_geom_bond_site_symmetry_2
_geom_bond_publ_flag
O2 C40 1.419(2) . ?
O2 C21 1.4378(15) . ?
C34 C39 1.382(2) . ?
C34 C35 1.3848(19) . ?
C34 C21 1.5361(19) . ?
C22 C27 1.3792(19) . ?
C22 C23 1.3826(19) . ?
C22 C21 1.5371(18) . ?
C28 C33 1.378(2) . ?
C28 C29 1.381(2) . ?
C28 C21 1.5407(19) . ?
C23 C24 1.381(2) . ?
C23 H23 0.9300 . ?
C35 C36 1.380(2) . ?
C35 H35 0.9300 . ?
C33 C32 1.386(2) . ?
C33 H33 0.9300 . ?
C39 C38 1.382(2) . ?
C39 H39 0.9300 . ?
C24 C25 1.363(2) . ?
C24 H24 0.9300 . ?
C29 C30 1.381(2) . ?
C29 H29 0.9300 . ?
C31 C32 1.365(3) . ?
C31 C30 1.369(3) . ?
C31 H31 0.9300 . ?
C27 C26 1.384(2) . ?
C27 H27 0.9300 . ?
C25 C26 1.362(3) . ?
C25 H25 0.9300 . ?
C30 H30 0.9300 . ?
C38 C37 1.367(3) . ?
C38 H38 0.9300 . ?
C36 C37 1.365(3) . ?
C36 H36 0.9300 . ?
C37 H37 0.9300 . ?
C26 H26 0.9300 . ?
C32 H32 0.9300 . ?
C40 H40A 0.9600 . ?
C40 H40B 0.9600 . ?
C40 H40C 0.9600 . ?
O1 C20 1.4248(19) . ?
O1 C1 1.4396(16) . ?
C14 C15 1.388(2) . ?
C14 C19 1.390(2) . ?
C14 C1 1.5397(18) . ?
C1 C2 1.5372(19) . ?
C1 C8 1.5373(19) . ?
C8 C13 1.382(2) . ?
C8 C9 1.385(2) . ?
C15 C16 1.381(2) . ?
C15 H15 0.9300 . ?
C2 C7 1.385(2) . ?
C2 C3 1.393(2) . ?
C19 C18 1.382(2) . ?
C19 H19 0.9300 . ?
C9 C10 1.381(2) . ?
C9 H9 0.9300 . ?
C7 C6 1.387(2) . ?
C7 H7 0.9300 . ?
C13 C12 1.383(2) . ?
C13 H13 0.9300 . ?
C3 C4 1.383(3) . ?
C3 H3 0.9300 . ?
C16 C17 1.367(3) . ?
C16 H16 0.9300 . ?
C18 C17 1.372(3) . ?
C18 H18 0.9300 . ?
C17 H17 0.9300 . ?
C20 H20A 0.9600 . ?
C20 H20B 0.9600 . ?
C20 H20C 0.9600 . ?
C11 C12 1.363(3) . ?
C11 C10 1.370(3) . ?
C11 H11 0.9300 . ?
C12 H12 0.9300 . ?
C10 H10 0.9300 . ?
C4 C5 1.377(3) . ?
C4 H4 0.9300 . ?
C5 C6 1.368(3) . ?
C5 H5 0.9300 . ?
C6 H6 0.9300 . ?

loop_
_geom_torsion_atom_site_label_1
_geom_torsion_atom_site_label_2
_geom_torsion_atom_site_label_3
_geom_torsion_atom_site_label_4
_geom_torsion
_geom_torsion_site_symmetry_1
_geom_torsion_site_symmetry_2
_geom_torsion_site_symmetry_3
_geom_torsion_site_symmetry_4
_geom_torsion_publ_flag
C40 O2 C21 C34 76.33(16) . . . . ?
C40 O2 C21 C22 -167.25(14) . . . . ?
C40 O2 C21 C28 -48.31(17) . . . . ?
C39 C34 C21 O2 10.16(17) . . . . ?
C35 C34 C21 O2 -172.51(13) . . . . ?
C39 C34 C21 C22 -103.93(14) . . . . ?
C35 C34 C21 C22 73.40(16) . . . . ?
C39 C34 C21 C28 132.50(14) . . . . ?
C35 C34 C21 C28 -50.17(17) . . . . ?
C27 C22 C21 O2 -13.06(17) . . . . ?
C23 C22 C21 O2 168.74(13) . . . . ?
C27 C22 C21 C34 104.81(15) . . . . ?
C23 C22 C21 C34 -73.38(15) . . . . ?
C27 C22 C21 C28 -130.52(14) . . . . ?
C23 C22 C21 C28 51.28(16) . . . . ?
C33 C28 C21 O2 102.98(16) . . . . ?
C29 C28 C21 O2 -71.03(16) . . . . ?
C33 C28 C21 C34 -20.20(19) . . . . ?
C29 C28 C21 C34 165.79(13) . . . . ?
C33 C28 C21 C22 -142.22(14) . . . . ?
C29 C28 C21 C22 43.77(17) . . . . ?
C27 C22 C23 C24 -0.8(2) . . . . ?
C21 C22 C23 C24 177.48(14) . . . . ?
C39 C34 C35 C36 -2.4(2) . . . . ?
C21 C34 C35 C36 -179.85(14) . . . . ?
C29 C28 C33 C32 -1.2(3) . . . . ?
C21 C28 C33 C32 -175.25(16) . . . . ?
C35 C34 C39 C38 3.0(2) . . . . ?
C21 C34 C39 C38 -179.61(14) . . . . ?
C22 C23 C24 C25 1.2(2) . . . . ?
C33 C28 C29 C30 1.0(2) . . . . ?
C21 C28 C29 C30 175.37(15) . . . . ?
C23 C22 C27 C26 -0.1(2) . . . . ?
C21 C22 C27 C26 -178.36(16) . . . . ?
C23 C24 C25 C26 -0.8(3) . . . . ?
C32 C31 C30 C29 -1.8(3) . . . . ?
C28 C29 C30 C31 0.5(3) . . . . ?
C34 C39 C38 C37 -1.2(3) . . . . ?
C34 C35 C36 C37 0.1(3) . . . . ?
C35 C36 C37 C38 1.8(3) . . . . ?
C39 C38 C37 C36 -1.3(3) . . . . ?
C24 C25 C26 C27 -0.1(3) . . . . ?
C22 C27 C26 C25 0.5(3) . . . . ?
C30 C31 C32 C33 1.7(3) . . . . ?
C28 C33 C32 C31 -0.2(3) . . . . ?
C20 O1 C1 C2 -62.06(15) . . . . ?
C20 O1 C1 C8 -177.06(12) . . . . ?
C20 O1 C1 C14 63.70(15) . . . . ?
C15 C14 C1 O1 92.15(15) . . . . ?
C19 C14 C1 O1 -82.80(15) . . . . ?
C15 C14 C1 C2 -144.56(13) . . . . ?
C19 C14 C1 C2 40.50(18) . . . . ?
C15 C14 C1 C8 -22.89(17) . . . . ?
C19 C14 C1 C8 162.17(13) . . . . ?
O1 C1 C8 C13 -13.25(17) . . . . ?
C2 C1 C8 C13 -130.03(14) . . . . ?
C14 C1 C8 C13 104.45(14) . . . . ?
O1 C1 C8 C9 167.30(12) . . . . ?
C2 C1 C8 C9 50.52(16) . . . . ?
C14 C1 C8 C9 -75.01(16) . . . . ?
C19 C14 C15 C16 -1.8(2) . . . . ?
C1 C14 C15 C16 -176.93(13) . . . . ?
O1 C1 C2 C7 149.39(13) . . . . ?
C8 C1 C2 C7 -97.29(15) . . . . ?
C14 C1 C2 C7 26.56(18) . . . . ?
O1 C1 C2 C3 -35.45(17) . . . . ?
C8 C1 C2 C3 77.87(15) . . . . ?
C14 C1 C2 C3 -158.29(12) . . . . ?
C15 C14 C19 C18 1.4(2) . . . . ?
C1 C14 C19 C18 176.49(14) . . . . ?
C13 C8 C9 C10 0.7(2) . . . . ?
C1 C8 C9 C10 -179.85(14) . . . . ?
C3 C2 C7 C6 2.0(2) . . . . ?
C1 C2 C7 C6 177.14(14) . . . . ?
C9 C8 C13 C12 -0.6(2) . . . . ?
C1 C8 C13 C12 179.90(14) . . . . ?
C7 C2 C3 C4 -1.4(2) . . . . ?
C1 C2 C3 C4 -176.82(14) . . . . ?
C14 C15 C16 C17 0.5(2) . . . . ?
C14 C19 C18 C17 0.3(3) . . . . ?
C15 C16 C17 C18 1.2(3) . . . . ?
C19 C18 C17 C16 -1.6(3) . . . . ?
C10 C11 C12 C13 1.1(3) . . . . ?
C8 C13 C12 C11 -0.3(3) . . . . ?
C12 C11 C10 C9 -1.1(3) . . . . ?
C8 C9 C10 C11 0.2(2) . . . . ?
C2 C3 C4 C5 -0.1(3) . . . . ?
C3 C4 C5 C6 1.1(3) . . . . ?
C4 C5 C6 C7 -0.5(3) . . . . ?
C2 C7 C6 C5 -1.0(3) . . . . ?
